data_2243467
loop_
_publ_author_name
'Chadeayne, Andrew R.'
'Pham, Duyen N. K.'
'Golen, James A.'
'Manke, David R.'

_publ_section_title
;
 DMT analogues: <i>N</i>-ethyl-<i>N</i>-propyltryptamine and
 <i>N</i>-allyl-<i>N</i>-methytryptamine as their hydrofumarate salts
;
_journal_issue 8
_journal_name_full 'Acta Crystallographica Section E'
_journal_page_first 1201
_journal_page_last 1205
_journal_paper_doi 10.1107/S2056989020008683
_journal_volume 76
_journal_year 2020
_chemical_absolute_configuration unk
_chemical_formula_iupac 'C14 H19 N2 +, C4 H3 O4 -'
_chemical_formula_moiety 'C14 H19 N2 +, C4 H3 O4 -'
_chemical_formula_sum 'C18 H22 N2 O4'
_chemical_formula_weight 330.37
_chemical_name_common
;
<i>N</i>-Allyl-<i>N</i>-methyltryptammonium (MALT) hydrofumarate
;
_chemical_name_systematic
;
[2-(1<i>H</i>-Indol-3-yl)ethyl](methyl)(prop-2-en-1-yl)azanium
3-carboxyprop-2-enoate
;
_space_group_crystal_system orthorhombic
_space_group_IT_number 19
_space_group_name_Hall 'P 2ac 2ab'
_space_group_name_H-M_alt 'P 21 21 21'
_atom_sites_solution_hydrogens mixed
_audit_creation_method
;
Olex2 1.3
(compiled 2020.02.04 svn.rd84adfe8 for OlexSys, GUI svn.r6032)
;
_cell_angle_alpha 90
_cell_angle_beta 90
_cell_angle_gamma 90
_cell_formula_units_Z 4
_cell_length_a 7.9845(7)
_cell_length_b 8.5641(6)
_cell_length_c 25.649(2)
_cell_measurement_reflns_used 9827
_cell_measurement_temperature 297(2)
_cell_measurement_theta_max 25.60
_cell_measurement_theta_min 2.67
_cell_volume 1753.9(2)
_computing_cell_refinement
;
SAINT (Bruker, 2018)
;
_computing_data_collection
;
APEX3 (Bruker, 2018)
;
_computing_data_reduction
;
SAINT (Bruker, 2018)
;
_computing_molecular_graphics
;
<i>OLEX2</i> (Dolomanov <i>et al.</i>,  2009)
;
_computing_publication_material
;
publCIF (Westrip, 2010)
;
_computing_structure_refinement
;
SHELXL2018 (Sheldrick, 2015b)
;
_computing_structure_solution
;
SHELXT2014 (Sheldrick, 2015a)
;
_diffrn_ambient_temperature 297.15
_diffrn_measured_fraction_theta_full 0.992
_diffrn_measured_fraction_theta_max 0.992
_diffrn_measurement_device_type 'Bruker D8 Venture CMOS'
_diffrn_measurement_method '\f and \w scans'
_diffrn_radiation_type MoK\a
_diffrn_radiation_wavelength 0.71073
_diffrn_reflns_av_R_equivalents 0.0463
_diffrn_reflns_av_unetI/netI 0.0189
_diffrn_reflns_limit_h_max 9
_diffrn_reflns_limit_h_min -9
_diffrn_reflns_limit_k_max 10
_diffrn_reflns_limit_k_min -10
_diffrn_reflns_limit_l_max 31
_diffrn_reflns_limit_l_min -31
_diffrn_reflns_number 49712
_diffrn_reflns_theta_full 25.242
_diffrn_reflns_theta_max 25.714
_diffrn_reflns_theta_min 2.672
_diffrn_source_current 30.0
_diffrn_source_power 1.5
_diffrn_source_voltage 50.0
_diffrn_standards_number 0
_exptl_absorpt_coefficient_mu 0.089
_exptl_absorpt_correction_T_max 0.7453
_exptl_absorpt_correction_T_min 0.6805
_exptl_absorpt_correction_type multi-scan
_exptl_absorpt_process_details
;
(SADABS; Bruker, 2018)
;
_exptl_crystal_colour colourless
_exptl_crystal_density_diffrn 1.251
_exptl_crystal_description BLOCK
_exptl_crystal_F_000 704
_exptl_crystal_size_max 0.42
_exptl_crystal_size_mid 0.24
_exptl_crystal_size_min 0.15
_refine_diff_density_max 0.246
_refine_diff_density_min -0.169
_refine_ls_abs_structure_details
;
Flack <i>x</i> determined using 1177 quotients
[(<i>I</i>^+^)-(<i>I</i>^-^)]/[(<i>I</i>^+^)+(<i>I</i>^-^)]
(Parsons <i>et al.</i>,  2013)
;
_refine_ls_abs_structure_Flack 0.0(3)
_refine_ls_extinction_coef 0.035(7)
_refine_ls_extinction_expression Fc^*^=kFc[1+0.001xFc^2^\l^3^/sin(2\q)]^-1/4^
_refine_ls_extinction_method
;
SHELXL2018 (Sheldrick, 2015b)
;
_refine_ls_goodness_of_fit_ref 1.104
_refine_ls_hydrogen_treatment mixed
_refine_ls_matrix_type full
_refine_ls_number_parameters 228
_refine_ls_number_reflns 3318
_refine_ls_number_restraints 4
_refine_ls_restrained_S_all 1.119
_refine_ls_R_factor_all 0.0580
_refine_ls_R_factor_gt 0.0530
_refine_ls_shift/su_max 0.000
_refine_ls_shift/su_mean 0.000
_refine_ls_structure_factor_coef Fsqd
_refine_ls_weighting_details 'w=1/[\s^2^(Fo^2^)+(0.0615P)^2^+0.9658P] where P=(Fo^2^+2Fc^2^)/3'
_refine_ls_weighting_scheme calc
_refine_ls_wR_factor_gt 0.1427
_refine_ls_wR_factor_ref 0.1466
_reflns_number_gt 3036
_reflns_number_total 3318
_reflns_threshold_expression 'I > 2\s(I)'
_cod_data_source_file dx2028sup1.cif
_cod_data_source_block II
_cod_original_cell_volume 1753.9(3)
_cod_database_code 2243467
_shelx_space_group_comment
;
The symmetry employed for this shelxl refinement is uniquely defined
by the following loop, which should always be used as a source of
symmetry information in preference to the above space-group names.
They are only intended as comments.
;
_shelx_estimated_absorpt_t_min 0.964
_shelx_estimated_absorpt_t_max 0.987

loop_
_space_group_symop_operation_xyz
'x, y, z'
'-x+1/2, -y, z+1/2'
'-x, y+1/2, -z+1/2'
'x+1/2, -y+1/2, -z'

loop_
_atom_site_type_symbol
_atom_site_label
_atom_site_fract_x
_atom_site_fract_y
_atom_site_fract_z
_atom_site_U_iso_or_equiv
_atom_site_adp_type
_atom_site_calc_flag
_atom_site_occupancy
_atom_site_disorder_assembly
_atom_site_disorder_group
O O1 0.3826(3) 0.6187(3) 0.43011(14) 0.0593(8) Uani d 1 . .
O O2 0.4928(3) 0.8559(3) 0.42479(15) 0.0601(9) Uani d 1 . .
O O3 -0.2263(3) 0.7304(3) 0.43758(14) 0.0586(8) Uani d 1 . .
H H3A -0.323(4) 0.779(6) 0.433(2) 0.088 Uiso d 1 . .
O O4 -0.1284(3) 0.9688(3) 0.42243(12) 0.0489(7) Uani d 1 . .
N N1 0.3281(5) 0.4814(4) 0.17877(14) 0.0575(9) Uani d 1 . .
H H1 0.321(6) 0.465(6) 0.1455(7) 0.069 Uiso d 1 . .
N N2 0.5754(4) 0.3846(4) 0.39368(14) 0.0491(8) Uani d 1 . .
H H2 0.532(5) 0.470(3) 0.4071(16) 0.059 Uiso d 1 . .
C C1 0.4682(6) 0.4583(5) 0.20814(18) 0.0567(10) Uani d 1 . .
H H1A 0.567191 0.414312 0.195924 0.068 Uiso calc 1 . .
C C2 0.2087(6) 0.5503(5) 0.20900(16) 0.0503(10) Uani d 1 . .
C C3 0.0462(6) 0.5976(5) 0.19700(19) 0.0618(12) Uani d 1 . .
H H3 0.002055 0.584043 0.163752 0.074 Uiso calc 1 . .
C C4 -0.0465(7) 0.6653(6) 0.2362(2) 0.0716(14) Uani d 1 . .
H H4 -0.154783 0.699179 0.229132 0.086 Uiso calc 1 . .
C C5 0.0179(7) 0.6841(6) 0.2863(2) 0.0680(13) Uani d 1 . .
H H5 -0.047868 0.730535 0.311898 0.082 Uiso calc 1 . .
C C6 0.1763(6) 0.6355(5) 0.29841(18) 0.0587(11) Uani d 1 . .
H H6 0.217240 0.646538 0.332154 0.070 Uiso calc 1 . .
C C7 0.2761(5) 0.5689(4) 0.25947(15) 0.0463(9) Uani d 1 . .
C C8 0.4428(5) 0.5086(5) 0.25791(16) 0.0497(9) Uani d 1 . .
C C9 0.5600(6) 0.4988(6) 0.30303(18) 0.0603(11) Uani d 1 . .
H H9A 0.563040 0.598416 0.321004 0.072 Uiso calc 1 . .
H H9B 0.672096 0.475965 0.290581 0.072 Uiso calc 1 . .
C C10 0.5038(6) 0.3709(5) 0.34088(17) 0.0544(10) Uani d 1 . .
H H10A 0.382653 0.373599 0.343539 0.065 Uiso calc 1 . .
H H10B 0.534845 0.270232 0.326513 0.065 Uiso calc 1 . .
C C11 0.5071(7) 0.2583(5) 0.42859(19) 0.0636(12) Uani d 1 . .
H H11A 0.387600 0.248536 0.422582 0.076 Uiso calc 1 . .
H H11B 0.558853 0.159744 0.419276 0.076 Uiso calc 1 . .
C C12 0.5358(6) 0.2881(6) 0.48389(18) 0.0646(12) Uani d 1 . .
H H12 0.506357 0.384831 0.497556 0.077 Uiso calc 1 . .
C C13 0.6037(7) 0.1801(7) 0.5159(2) 0.0822(16) Uani d 1 . .
H H13A 0.633969 0.082723 0.502960 0.099 Uiso calc 1 . .
H H13B 0.620232 0.203175 0.551004 0.099 Uiso calc 1 . .
C C14 0.7626(5) 0.3814(6) 0.3950(2) 0.0652(12) Uani d 1 . .
H H14A 0.800416 0.394052 0.430234 0.098 Uiso calc 1 . .
H H14B 0.805793 0.464805 0.373889 0.098 Uiso calc 1 . .
H H14C 0.801662 0.283251 0.381584 0.098 Uiso calc 1 . .
C C15 0.3711(4) 0.7629(4) 0.42824(14) 0.0380(8) Uani d 1 . .
C C16 0.2018(4) 0.8376(4) 0.42840(15) 0.0397(8) Uani d 1 . .
H H16 0.195401 0.945177 0.423952 0.048 Uiso calc 1 . .
C C17 0.0620(4) 0.7596(4) 0.43446(15) 0.0419(8) Uani d 1 . .
H H17 0.068725 0.652892 0.440823 0.050 Uiso calc 1 . .
C C18 -0.1070(4) 0.8323(4) 0.43174(14) 0.0367(8) Uani d 1 . .

loop_
_atom_site_aniso_label
_atom_site_aniso_U_11
_atom_site_aniso_U_22
_atom_site_aniso_U_33
_atom_site_aniso_U_12
_atom_site_aniso_U_13
_atom_site_aniso_U_23
O1 0.0322(14) 0.0410(15) 0.105(2) 0.0101(11) 0.0061(15) -0.0037(16)
O2 0.0208(13) 0.0509(16) 0.109(2) 0.0011(11) 0.0006(14) 0.0053(16)
O3 0.0214(13) 0.0513(16) 0.103(2) -0.0010(11) 0.0052(14) 0.0062(16)
O4 0.0249(12) 0.0432(14) 0.0785(19) 0.0046(10) -0.0010(12) 0.0031(13)
N1 0.063(2) 0.054(2) 0.055(2) -0.0092(19) 0.0009(18) -0.0011(17)
N2 0.0420(18) 0.0395(17) 0.066(2) 0.0072(14) -0.0031(16) -0.0080(15)
C1 0.050(2) 0.049(2) 0.071(3) -0.0025(19) 0.013(2) 0.001(2)
C2 0.056(2) 0.040(2) 0.055(2) -0.0089(18) 0.001(2) 0.0034(17)
C3 0.059(3) 0.059(3) 0.067(3) -0.011(2) -0.014(2) 0.010(2)
C4 0.054(3) 0.067(3) 0.094(4) 0.009(2) -0.006(3) 0.012(3)
C5 0.059(3) 0.065(3) 0.080(3) 0.020(2) 0.007(2) -0.003(2)
C6 0.061(3) 0.058(3) 0.058(2) 0.002(2) 0.002(2) -0.004(2)
C7 0.046(2) 0.0356(18) 0.057(2) -0.0016(16) 0.0011(18) 0.0038(16)
C8 0.049(2) 0.044(2) 0.056(2) -0.0004(19) 0.0021(18) 0.0045(17)
C9 0.046(2) 0.064(3) 0.070(3) -0.001(2) 0.001(2) 0.003(2)
C10 0.050(2) 0.049(2) 0.064(3) 0.0029(19) -0.0073(19) -0.0018(18)
C11 0.071(3) 0.051(2) 0.068(3) 0.003(2) 0.003(2) 0.001(2)
C12 0.056(3) 0.068(3) 0.070(3) 0.011(2) 0.001(2) -0.006(2)
C13 0.062(3) 0.101(4) 0.083(4) -0.004(3) 0.007(3) 0.020(3)
C14 0.041(2) 0.071(3) 0.084(3) 0.005(2) -0.008(2) -0.009(3)
C15 0.0235(16) 0.0409(18) 0.050(2) 0.0058(14) 0.0009(15) -0.0017(16)
C16 0.0231(16) 0.0400(18) 0.056(2) 0.0058(13) -0.0015(15) -0.0002(16)
C17 0.0247(16) 0.0411(17) 0.060(2) 0.0039(14) 0.0020(15) 0.0024(16)
C18 0.0203(15) 0.0443(19) 0.0455(18) 0.0015(13) 0.0026(14) -0.0019(16)

loop_
_atom_type_symbol
_atom_type_description
_atom_type_scat_dispersion_real
_atom_type_scat_dispersion_imag
_atom_type_scat_source
C C 0.0033 0.0016 'International Tables Vol C Tables 4.2.6.8 and 6.1.1.4'
H H 0.0000 0.0000 'International Tables Vol C Tables 4.2.6.8 and 6.1.1.4'
N N 0.0061 0.0033 'International Tables Vol C Tables 4.2.6.8 and 6.1.1.4'
O O 0.0106 0.0060 'International Tables Vol C Tables 4.2.6.8 and 6.1.1.4'

loop_
_geom_angle_atom_site_label_1
_geom_angle_atom_site_label_2
_geom_angle_atom_site_label_3
_geom_angle_site_symmetry_1
_geom_angle_site_symmetry_3
_geom_angle
_geom_angle_publ_flag
C18 O3 H3A . . 108(4) ?
C1 N1 H1 . . 125(3) ?
C2 N1 H1 . . 126(3) ?
C2 N1 C1 . . 108.8(4) ?
C10 N2 H2 . . 106(3) ?
C10 N2 C11 . . 110.4(3) ?
C10 N2 C14 . . 114.0(4) ?
C11 N2 H2 . . 103(3) ?
C14 N2 H2 . . 114(3) ?
C14 N2 C11 . . 109.6(4) ?
N1 C1 H1A . . 124.8 ?
C8 C1 N1 . . 110.5(4) ?
C8 C1 H1A . . 124.8 ?
N1 C2 C3 . . 130.6(4) ?
N1 C2 C7 . . 107.7(4) ?
C3 C2 C7 . . 121.7(4) ?
C2 C3 H3 . . 121.3 ?
C4 C3 C2 . . 117.5(4) ?
C4 C3 H3 . . 121.3 ?
C3 C4 H4 . . 119.2 ?
C3 C4 C5 . . 121.6(5) ?
C5 C4 H4 . . 119.2 ?
C4 C5 H5 . . 119.5 ?
C6 C5 C4 . . 121.1(5) ?
C6 C5 H5 . . 119.5 ?
C5 C6 H6 . . 120.4 ?
C5 C6 C7 . . 119.3(4) ?
C7 C6 H6 . . 120.4 ?
C2 C7 C8 . . 106.8(4) ?
C6 C7 C2 . . 118.9(4) ?
C6 C7 C8 . . 134.3(4) ?
C1 C8 C7 . . 106.2(4) ?
C1 C8 C9 . . 128.0(4) ?
C7 C8 C9 . . 125.7(4) ?
C8 C9 H9A . . 109.6 ?
C8 C9 H9B . . 109.6 ?
C8 C9 C10 . . 110.4(4) ?
H9A C9 H9B . . 108.1 ?
C10 C9 H9A . . 109.6 ?
C10 C9 H9B . . 109.6 ?
N2 C10 C9 . . 114.3(4) ?
N2 C10 H10A . . 108.7 ?
N2 C10 H10B . . 108.7 ?
C9 C10 H10A . . 108.7 ?
C9 C10 H10B . . 108.7 ?
H10A C10 H10B . . 107.6 ?
N2 C11 H11A . . 108.9 ?
N2 C11 H11B . . 108.9 ?
H11A C11 H11B . . 107.7 ?
C12 C11 N2 . . 113.3(4) ?
C12 C11 H11A . . 108.9 ?
C12 C11 H11B . . 108.9 ?
C11 C12 H12 . . 118.8 ?
C13 C12 C11 . . 122.4(5) ?
C13 C12 H12 . . 118.8 ?
C12 C13 H13A . . 120.0 ?
C12 C13 H13B . . 120.0 ?
H13A C13 H13B . . 120.0 ?
N2 C14 H14A . . 109.5 ?
N2 C14 H14B . . 109.5 ?
N2 C14 H14C . . 109.5 ?
H14A C14 H14B . . 109.5 ?
H14A C14 H14C . . 109.5 ?
H14B C14 H14C . . 109.5 ?
O1 C15 O2 . . 125.1(3) ?
O1 C15 C16 . . 119.5(3) ?
O2 C15 C16 . . 115.3(3) ?
C15 C16 H16 . . 118.2 ?
C17 C16 C15 . . 123.6(3) ?
C17 C16 H16 . . 118.2 ?
C16 C17 H17 . . 118.2 ?
C16 C17 C18 . . 123.6(3) ?
C18 C17 H17 . . 118.2 ?
O3 C18 C17 . . 112.2(3) ?
O4 C18 O3 . . 124.7(3) ?
O4 C18 C17 . . 122.9(3) ?

loop_
_geom_bond_atom_site_label_1
_geom_bond_atom_site_label_2
_geom_bond_site_symmetry_2
_geom_bond_distance
_geom_bond_publ_flag
O1 C15 . 1.239(5) ?
O2 C15 . 1.259(4) ?
O3 H3A . 0.884(14) ?
O3 C18 . 1.301(4) ?
O4 C18 . 1.205(4) ?
N1 H1 . 0.868(13) ?
N1 C1 . 1.363(6) ?
N1 C2 . 1.363(6) ?
N2 H2 . 0.877(13) ?
N2 C10 . 1.475(5) ?
N2 C11 . 1.506(6) ?
N2 C14 . 1.495(5) ?
C1 H1A . 0.9300 ?
C1 C8 . 1.362(6) ?
C2 C3 . 1.394(6) ?
C2 C7 . 1.411(6) ?
C3 H3 . 0.9300 ?
C3 C4 . 1.377(8) ?
C4 H4 . 0.9300 ?
C4 C5 . 1.393(7) ?
C5 H5 . 0.9300 ?
C5 C6 . 1.367(7) ?
C6 H6 . 0.9300 ?
C6 C7 . 1.399(6) ?
C7 C8 . 1.428(6) ?
C8 C9 . 1.491(6) ?
C9 H9A . 0.9700 ?
C9 H9B . 0.9700 ?
C9 C10 . 1.531(6) ?
C10 H10A . 0.9700 ?
C10 H10B . 0.9700 ?
C11 H11A . 0.9700 ?
C11 H11B . 0.9700 ?
C11 C12 . 1.459(7) ?
C12 H12 . 0.9300 ?
C12 C13 . 1.351(5) ?
C13 H13A . 0.9300 ?
C13 H13B . 0.9300 ?
C14 H14A . 0.9600 ?
C14 H14B . 0.9600 ?
C14 H14C . 0.9600 ?
C15 C16 . 1.495(4) ?
C16 H16 . 0.9300 ?
C16 C17 . 1.310(5) ?
C17 H17 . 0.9300 ?
C17 C18 . 1.488(5) ?

loop_
_geom_hbond_atom_site_label_D
_geom_hbond_atom_site_label_H
_geom_hbond_atom_site_label_A
_geom_hbond_site_symmetry_A
_geom_hbond_distance_DH
_geom_hbond_distance_HA
_geom_hbond_distance_DA
_geom_hbond_angle_DHA
_geom_hbond_publ_flag
O3 H3A O2 1_455 0.884(14) 1.625(15) 2.508(4) 176(6) yes
N1 H1 O2 3_645 0.868(13) 2.52(4) 3.203(5) 137(4) yes
N1 H1 O4 3_545 0.868(13) 2.32(3) 3.048(5) 141(4) yes
N2 H2 O1 . 0.877(13) 1.845(19) 2.695(4) 163(4) yes

loop_
_geom_torsion_atom_site_label_1
_geom_torsion_atom_site_label_2
_geom_torsion_atom_site_label_3
_geom_torsion_atom_site_label_4
_geom_torsion_site_symmetry_1
_geom_torsion_site_symmetry_2
_geom_torsion_site_symmetry_3
_geom_torsion_site_symmetry_4
_geom_torsion
_geom_torsion_publ_flag
O1 C15 C16 C17 . . . . 5.5(6) ?
O2 C15 C16 C17 . . . . -176.3(4) ?
N1 C1 C8 C7 . . . . -0.7(5) ?
N1 C1 C8 C9 . . . . 177.1(4) ?
N1 C2 C3 C4 . . . . -179.9(4) ?
N1 C2 C7 C6 . . . . -179.1(4) ?
N1 C2 C7 C8 . . . . 0.4(4) ?
N2 C11 C12 C13 . . . . -129.7(5) ?
C1 N1 C2 C3 . . . . 179.6(4) ?
C1 N1 C2 C7 . . . . -0.9(5) ?
C1 C8 C9 C10 . . . . -105.5(5) ?
C2 N1 C1 C8 . . . . 1.0(5) ?
C2 C3 C4 C5 . . . . -0.9(7) ?
C2 C7 C8 C1 . . . . 0.2(4) ?
C2 C7 C8 C9 . . . . -177.7(4) ?
C3 C2 C7 C6 . . . . 0.5(6) ?
C3 C2 C7 C8 . . . . 180.0(4) ?
C3 C4 C5 C6 . . . . -0.2(8) ?
C4 C5 C6 C7 . . . . 1.4(7) ?
C5 C6 C7 C2 . . . . -1.5(6) ?
C5 C6 C7 C8 . . . . 179.1(5) ?
C6 C7 C8 C1 . . . . 179.5(4) ?
C6 C7 C8 C9 . . . . 1.7(7) ?
C7 C2 C3 C4 . . . . 0.7(6) ?
C7 C8 C9 C10 . . . . 71.9(5) ?
C8 C9 C10 N2 . . . . -161.2(4) ?
C10 N2 C11 C12 . . . . -164.5(4) ?
C11 N2 C10 C9 . . . . 177.5(4) ?
C14 N2 C10 C9 . . . . -58.6(5) ?
C14 N2 C11 C12 . . . . 69.1(5) ?
C15 C16 C17 C18 . . . . -176.5(4) ?
C16 C17 C18 O3 . . . . 178.2(4) ?
C16 C17 C18 O4 . . . . 1.9(6) ?

_cod_database_fobs_code 2243467
